data_4068347
loop_
_publ_author_name
'Casey, Charles P.'
'Boller, Timothy M.'
'Samec, Joseph S. M.'
'Reinert-Nash, John R'

_publ_section_title
;
 Quantitative Determination of the Regioselectivity of Nucleophilic
 Addition to \h-Propargyl Rhenium Complexes and Direct Observation of an
 Equilibrium Between \h-Propargyl Rhenium Complexes and Rhenacyclobutenes.
;
_journal_issue 1
_journal_name_full Organometallics
_journal_page_first 123
_journal_page_last 131
_journal_paper_doi 10.1021/om800739j
_journal_volume 28
_journal_year 2009
_chemical_formula_moiety '(C22 H35 O2 P Re)+ Cl- (H2 O)'
_chemical_formula_sum 'C22 H37 Cl O3 P Re'
_chemical_formula_weight 602.14
_chemical_name_systematic
; 
 ? 
;
_space_group_IT_number 2
_symmetry_cell_setting triclinic
_symmetry_space_group_name_Hall '-P 1'
_symmetry_space_group_name_H-M 'P -1'
_atom_sites_solution_hydrogens geom
_atom_sites_solution_primary direct
_atom_sites_solution_secondary difmap
_audit_creation_method SHELXL-97
_cell_angle_alpha 97.588(2)
_cell_angle_beta 95.792(2)
_cell_angle_gamma 107.631(2)
_cell_formula_units_Z 2
_cell_length_a 8.2410(7)
_cell_length_b 9.6189(9)
_cell_length_c 16.9949(15)
_cell_measurement_reflns_used 7817
_cell_measurement_temperature 138(2)
_cell_measurement_theta_max 25.0
_cell_measurement_theta_min 3.0
_cell_volume 1258.41(19)
_computing_structure_refinement 'SHELXL-97 (Sheldrick, 1997)'
_computing_structure_solution 'SHELXS-97 (Sheldrick, 1990)'
_diffrn_ambient_temperature 138(2)
_diffrn_measured_fraction_theta_full 0.980
_diffrn_measured_fraction_theta_max 0.946
_diffrn_measurement_device 'Bruker SMART/P4'
_diffrn_measurement_method 'phi scan frames'
_diffrn_radiation_monochromator graphite
_diffrn_radiation_source 'sealed tube'
_diffrn_radiation_type MoK\a
_diffrn_radiation_wavelength 0.71073
_diffrn_reflns_av_R_equivalents 0.0256
_diffrn_reflns_av_sigmaI/netI 0.0198
_diffrn_reflns_limit_h_max 9
_diffrn_reflns_limit_h_min -10
_diffrn_reflns_limit_k_max 12
_diffrn_reflns_limit_k_min -12
_diffrn_reflns_limit_l_max 22
_diffrn_reflns_limit_l_min -22
_diffrn_reflns_number 16894
_diffrn_reflns_theta_full 25.00
_diffrn_reflns_theta_max 28.23
_diffrn_reflns_theta_min 2.26
_diffrn_standards_decay_% -0.01
_diffrn_standards_number 283
_exptl_absorpt_coefficient_mu 5.016
_exptl_absorpt_correction_T_max 0.492
_exptl_absorpt_correction_T_min 0.404
_exptl_absorpt_correction_type empirical
_exptl_crystal_colour yellow
_exptl_crystal_density_diffrn 1.589
_exptl_crystal_density_method 'not measured'
_exptl_crystal_description prism
_exptl_crystal_F_000 600
_exptl_crystal_size_max 0.52
_exptl_crystal_size_mid 0.50
_exptl_crystal_size_min 0.47
_refine_diff_density_max 2.474
_refine_diff_density_min -1.642
_refine_diff_density_rms 0.101
_refine_ls_extinction_coef 0.0010(2)
_refine_ls_extinction_expression Fc^*^=kFc[1+0.001xFc^2^\l^3^/sin(2\q)]^-1/4^
_refine_ls_extinction_method SHELXL
_refine_ls_goodness_of_fit_ref 1.074
_refine_ls_hydrogen_treatment mixed
_refine_ls_matrix_type full
_refine_ls_number_parameters 254
_refine_ls_number_reflns 5868
_refine_ls_number_restraints 0
_refine_ls_restrained_S_all 1.074
_refine_ls_R_factor_all 0.0205
_refine_ls_R_factor_gt 0.0195
_refine_ls_shift/su_max 0.005
_refine_ls_shift/su_mean 0.000
_refine_ls_structure_factor_coef Fsqd
_refine_ls_weighting_details 'calc w=1/[\s^2^(Fo^2^)+(0.0322P)^2^+0.7450P] where P=(Fo^2^+2Fc^2^)/3'
_refine_ls_weighting_scheme calc
_refine_ls_wR_factor_gt 0.0497
_refine_ls_wR_factor_ref 0.0504
_reflns_number_gt 5647
_reflns_number_total 5868
_reflns_threshold_expression >2sigma(I)
_cod_data_source_file om800739j_si_001.cif
_cod_data_source_block 99074
_cod_original_sg_symbol_H-M P-1
_cod_database_code 4068347

loop_
_symmetry_equiv_pos_as_xyz
'x, y, z'
'-x, -y, -z'

loop_
_atom_site_label
_atom_site_type_symbol
_atom_site_fract_x
_atom_site_fract_y
_atom_site_fract_z
_atom_site_U_iso_or_equiv
_atom_site_adp_type
_atom_site_occupancy
_atom_site_symmetry_multiplicity
_atom_site_calc_flag
_atom_site_refinement_flags
Re1 Re 0.566580(10) 0.762028(8) 0.331484(5) 0.01373(4) Uani 1 1 d .
P1 P 0.35698(8) 0.71536(7) 0.08205(4) 0.01756(12) Uani 1 1 d .
Cl1 Cl -0.18666(9) 0.71964(7) -0.00811(4) 0.02961(14) Uani 1 1 d .
O1 O 0.3130(2) 0.9307(2) 0.29807(11) 0.0245(4) Uani 1 1 d .
O2 O 0.3190(3) 0.6483(2) 0.44949(12) 0.0302(4) Uani 1 1 d .
O3 O 0.1665(3) 0.9414(3) -0.04500(16) 0.0416(5) Uani 1 1 d .
H3A H 0.1569 1.0381 -0.0382 0.062 Uiso 1 1 d R
H3B H 0.0624 0.8741 -0.0432 0.062 Uiso 1 1 d R
C1 C 0.7743(3) 0.9181(3) 0.42945(14) 0.0207(5) Uani 1 1 d .
C2 C 0.8139(3) 0.7802(3) 0.41749(15) 0.0213(5) Uani 1 1 d .
C3 C 0.8544(3) 0.7574(3) 0.33872(15) 0.0207(5) Uani 1 1 d .
C4 C 0.8417(3) 0.8798(3) 0.30021(14) 0.0178(4) Uani 1 1 d .
C5 C 0.7939(3) 0.9794(3) 0.35667(15) 0.0189(5) Uani 1 1 d .
C6 C 0.7410(4) 0.9902(3) 0.50750(17) 0.0320(6) Uani 1 1 d .
H6A H 0.8478 1.0347 0.5433 0.048 Uiso 1 1 d R
H6B H 0.6640 0.9168 0.5314 0.048 Uiso 1 1 d R
H6C H 0.6901 1.0650 0.4977 0.048 Uiso 1 1 d R
C7 C 0.8307(4) 0.6903(4) 0.48193(18) 0.0341(7) Uani 1 1 d .
H7A H 0.9487 0.7204 0.5067 0.051 Uiso 1 1 d R
H7B H 0.7942 0.5873 0.4585 0.051 Uiso 1 1 d R
H7C H 0.7601 0.7055 0.5217 0.051 Uiso 1 1 d R
C8 C 0.9099(4) 0.6317(3) 0.30171(19) 0.0297(6) Uani 1 1 d .
H8A H 1.0315 0.6663 0.3002 0.045 Uiso 1 1 d R
H8B H 0.8493 0.5945 0.2481 0.045 Uiso 1 1 d R
H8C H 0.8842 0.5540 0.3332 0.045 Uiso 1 1 d R
C9 C 0.8954(4) 0.9080(3) 0.22033(16) 0.0271(6) Uani 1 1 d .
H9A H 1.0166 0.9605 0.2275 0.041 Uiso 1 1 d R
H9B H 0.8329 0.9662 0.1975 0.041 Uiso 1 1 d R
H9C H 0.8709 0.8153 0.1849 0.041 Uiso 1 1 d R
C10 C 0.7785(4) 1.1266(3) 0.34372(19) 0.0289(6) Uani 1 1 d .
H10A H 0.8897 1.2010 0.3574 0.043 Uiso 1 1 d R
H10B H 0.7010 1.1520 0.3772 0.043 Uiso 1 1 d R
H10C H 0.7349 1.1210 0.2884 0.043 Uiso 1 1 d R
C11 C 0.4062(3) 0.8611(2) 0.30770(14) 0.0172(4) Uani 1 1 d .
C12 C 0.4095(3) 0.6868(3) 0.40321(14) 0.0194(5) Uani 1 1 d .
C13 C 0.4986(3) 0.6248(3) 0.12488(14) 0.0175(4) Uani 1 1 d .
H13A H 0.4643 0.5219 0.0955 0.021 Uiso 1 1 calc R
H13B H 0.6171 0.6759 0.1157 0.021 Uiso 1 1 calc R
C14 C 0.5017(3) 0.6198(2) 0.21237(14) 0.0162(4) Uani 1 1 d .
C15 C 0.4698(3) 0.5343(3) 0.26330(14) 0.0179(4) Uani 1 1 d .
C16 C 0.3990(4) 0.3779(3) 0.27838(15) 0.0215(5) Uani 1 1 d .
C17 C 0.2040(4) 0.3418(3) 0.2796(2) 0.0334(6) Uani 1 1 d .
H17A H 0.1847 0.4088 0.3219 0.050 Uiso 1 1 d R
H17B H 0.1568 0.2420 0.2886 0.050 Uiso 1 1 d R
H17C H 0.1492 0.3519 0.2291 0.050 Uiso 1 1 d R
C18 C 0.4297(4) 0.2724(3) 0.20923(17) 0.0321(6) Uani 1 1 d .
H18A H 0.5511 0.2956 0.2080 0.048 Uiso 1 1 d R
H18B H 0.3742 0.2837 0.1591 0.048 Uiso 1 1 d R
H18C H 0.3829 0.1721 0.2176 0.048 Uiso 1 1 d R
C19 C 0.4867(4) 0.3583(3) 0.35852(16) 0.0277(6) Uani 1 1 d .
H19A H 0.4690 0.4250 0.4015 0.042 Uiso 1 1 d R
H19B H 0.6079 0.3794 0.3573 0.042 Uiso 1 1 d R
H19C H 0.4377 0.2582 0.3668 0.042 Uiso 1 1 d R
C20 C 0.1527(3) 0.6472(3) 0.11448(17) 0.0282(6) Uani 1 1 d .
H20A H 0.0732 0.6886 0.0890 0.042 Uiso 1 1 d R
H20B H 0.1650 0.6751 0.1717 0.042 Uiso 1 1 d R
H20C H 0.1099 0.5413 0.1003 0.042 Uiso 1 1 d R
C21 C 0.3346(4) 0.6693(3) -0.02499(15) 0.0255(5) Uani 1 1 d .
H21A H 0.2661 0.7214 -0.0494 0.038 Uiso 1 1 d R
H21B H 0.2793 0.5646 -0.0414 0.038 Uiso 1 1 d R
H21C H 0.4463 0.6970 -0.0415 0.038 Uiso 1 1 d R
C22 C 0.4460(4) 0.9127(3) 0.10931(16) 0.0258(5) Uani 1 1 d .
H22A H 0.3663 0.9578 0.0876 0.039 Uiso 1 1 d R
H22B H 0.5522 0.9464 0.0882 0.039 Uiso 1 1 d R
H22D H 0.4675 0.9397 0.1667 0.039 Uiso 1 1 d R

loop_
_atom_site_aniso_label
_atom_site_aniso_U_11
_atom_site_aniso_U_22
_atom_site_aniso_U_33
_atom_site_aniso_U_23
_atom_site_aniso_U_13
_atom_site_aniso_U_12
Re1 0.01265(6) 0.01297(6) 0.01458(6) 0.00191(3) 0.00260(3) 0.00268(3)
P1 0.0186(3) 0.0192(3) 0.0154(3) 0.0013(2) 0.0025(2) 0.0075(2)
Cl1 0.0273(3) 0.0250(3) 0.0302(3) 0.0026(2) 0.0024(2) 0.0007(2)
O1 0.0235(10) 0.0239(9) 0.0291(9) 0.0046(7) 0.0053(7) 0.0115(7)
O2 0.0344(11) 0.0296(10) 0.0280(10) 0.0079(8) 0.0162(8) 0.0073(8)
O3 0.0334(12) 0.0366(12) 0.0649(16) 0.0193(11) 0.0212(11) 0.0173(10)
C1 0.0140(11) 0.0237(11) 0.0191(11) -0.0006(9) 0.0012(8) 0.0008(9)
C2 0.0142(11) 0.0264(12) 0.0208(11) 0.0073(9) -0.0007(9) 0.0027(9)
C3 0.0142(11) 0.0208(11) 0.0253(12) 0.0035(9) 0.0028(9) 0.0032(9)
C4 0.0117(11) 0.0201(11) 0.0201(11) 0.0043(9) 0.0026(8) 0.0023(8)
C5 0.0125(11) 0.0158(10) 0.0244(12) 0.0018(9) 0.0008(8) -0.0003(8)
C6 0.0242(14) 0.0360(15) 0.0246(13) -0.0083(11) 0.0054(10) -0.0016(11)
C7 0.0274(15) 0.0408(16) 0.0310(14) 0.0185(13) -0.0023(11) 0.0034(12)
C8 0.0207(13) 0.0262(13) 0.0441(16) 0.0050(12) 0.0112(11) 0.0087(10)
C9 0.0200(13) 0.0346(14) 0.0216(12) 0.0072(11) 0.0042(10) -0.0001(11)
C10 0.0247(14) 0.0173(11) 0.0414(16) 0.0037(11) 0.0011(11) 0.0038(10)
C11 0.0175(11) 0.0147(10) 0.0165(10) 0.0012(8) 0.0037(8) 0.0013(8)
C12 0.0203(12) 0.0165(10) 0.0196(11) 0.0003(9) 0.0034(9) 0.0045(9)
C13 0.0169(11) 0.0178(10) 0.0192(11) 0.0026(8) 0.0045(8) 0.0072(9)
C14 0.0140(11) 0.0156(10) 0.0183(10) 0.0000(8) 0.0022(8) 0.0050(8)
C15 0.0184(12) 0.0151(10) 0.0191(11) -0.0005(8) 0.0041(9) 0.0046(8)
C16 0.0285(13) 0.0150(10) 0.0212(11) 0.0038(9) 0.0077(10) 0.0057(9)
C17 0.0273(15) 0.0214(12) 0.0455(17) 0.0050(12) 0.0081(12) -0.0015(11)
C18 0.0538(19) 0.0181(11) 0.0270(13) 0.0035(10) 0.0127(13) 0.0130(12)
C19 0.0391(16) 0.0217(12) 0.0257(13) 0.0096(10) 0.0104(11) 0.0105(11)
C20 0.0192(13) 0.0371(14) 0.0276(13) 0.0012(11) 0.0039(10) 0.0098(11)
C21 0.0344(15) 0.0303(13) 0.0162(11) 0.0019(10) 0.0027(10) 0.0179(11)
C22 0.0356(15) 0.0204(12) 0.0230(12) 0.0042(10) 0.0053(11) 0.0108(11)

loop_
_atom_type_symbol
_atom_type_description
_atom_type_scat_dispersion_real
_atom_type_scat_dispersion_imag
_atom_type_scat_source
C C 0.0033 0.0016 'International Tables Vol C Tables 4.2.6.8 and 6.1.1.4'
H H 0.0000 0.0000 'International Tables Vol C Tables 4.2.6.8 and 6.1.1.4'
O O 0.0106 0.0060 'International Tables Vol C Tables 4.2.6.8 and 6.1.1.4'
P P 0.1023 0.0942 'International Tables Vol C Tables 4.2.6.8 and 6.1.1.4'
Re Re -1.0185 7.2310 'International Tables Vol C Tables 4.2.6.8 and 6.1.1.4'
Cl Cl 0.1484 0.1585 'International Tables Vol C Tables 4.2.6.8 and 6.1.1.4'

loop_
_geom_angle_atom_site_label_1
_geom_angle_atom_site_label_2
_geom_angle_atom_site_label_3
_geom_angle
C11 Re1 C12 81.56(10)
C11 Re1 C14 93.88(9)
C12 Re1 C14 112.43(9)
C11 Re1 C15 109.17(9)
C12 Re1 C15 85.12(9)
C14 Re1 C15 33.31(9)
C11 Re1 C1 106.71(10)
C12 Re1 C1 95.07(9)
C14 Re1 C1 147.92(9)
C15 Re1 C1 143.73(9)
C11 Re1 C5 92.24(9)
C12 Re1 C5 127.06(9)
C14 Re1 C5 120.46(9)
C15 Re1 C5 144.40(9)
C1 Re1 C5 36.75(9)
C11 Re1 C2 143.26(9)
C12 Re1 C2 95.35(10)
C14 Re1 C2 120.50(9)
C15 Re1 C2 107.00(9)
C1 Re1 C2 36.77(9)
C5 Re1 C2 60.49(9)
C11 Re1 C4 113.20(9)
C12 Re1 C4 153.60(9)
C14 Re1 C4 89.14(8)
C15 Re1 C4 108.56(9)
C1 Re1 C4 60.39(8)
C5 Re1 C4 35.84(8)
C2 Re1 C4 59.46(8)
C11 Re1 C3 148.57(9)
C12 Re1 C3 125.49(10)
C14 Re1 C3 89.77(9)
C15 Re1 C3 90.63(9)
C1 Re1 C3 59.92(9)
C5 Re1 C3 59.58(9)
C2 Re1 C3 35.02(9)
C4 Re1 C3 35.56(8)
C20 P1 C21 109.90(14)
C20 P1 C22 111.48(14)
C21 P1 C22 107.93(13)
C20 P1 C13 108.45(13)
C21 P1 C13 107.71(12)
C22 P1 C13 111.29(12)
C5 C1 C2 107.4(2)
C5 C1 C6 127.1(2)
C2 C1 C6 125.1(2)
C5 C1 Re1 72.69(13)
C2 C1 Re1 73.82(13)
C6 C1 Re1 124.74(18)
C3 C2 C1 108.1(2)
C3 C2 C7 126.7(3)
C1 C2 C7 124.8(2)
C3 C2 Re1 74.26(14)
C1 C2 Re1 69.41(13)
C7 C2 Re1 127.94(18)
C2 C3 C4 108.6(2)
C2 C3 C8 126.4(2)
C4 C3 C8 124.9(2)
C2 C3 Re1 70.72(14)
C4 C3 Re1 71.44(14)
C8 C3 Re1 125.95(17)
C5 C4 C3 107.7(2)
C5 C4 C9 126.2(2)
C3 C4 C9 125.5(2)
C5 C4 Re1 69.95(13)
C3 C4 Re1 73.00(14)
C9 C4 Re1 129.45(17)
C4 C5 C1 108.2(2)
C4 C5 C10 125.6(2)
C1 C5 C10 126.1(2)
C4 C5 Re1 74.21(13)
C1 C5 Re1 70.57(13)
C10 C5 Re1 124.04(17)
O1 C11 Re1 174.8(2)
O2 C12 Re1 176.3(2)
C14 C13 P1 115.88(16)
C15 C14 C13 144.0(2)
C15 C14 Re1 73.35(14)
C13 C14 Re1 142.62(16)
C14 C15 C16 147.5(2)
C14 C15 Re1 73.34(14)
C16 C15 Re1 139.06(17)
C15 C16 C19 111.4(2)
C15 C16 C17 108.4(2)
C19 C16 C17 109.8(2)
C15 C16 C18 108.6(2)
C19 C16 C18 109.4(2)
C17 C16 C18 109.3(2)

loop_
_geom_bond_atom_site_label_1
_geom_bond_atom_site_label_2
_geom_bond_distance
Re1 C11 1.891(2)
Re1 C12 1.916(2)
Re1 C14 2.205(2)
Re1 C15 2.205(2)
Re1 C1 2.272(2)
Re1 C5 2.301(2)
Re1 C2 2.331(2)
Re1 C4 2.357(2)
Re1 C3 2.377(3)
P1 C20 1.784(3)
P1 C21 1.792(3)
P1 C22 1.792(3)
P1 C13 1.806(2)
O1 C11 1.175(3)
O2 C12 1.158(3)
C1 C5 1.442(3)
C1 C2 1.453(4)
C1 C6 1.504(3)
C2 C3 1.417(3)
C2 C7 1.503(4)
C3 C4 1.446(3)
C3 C8 1.503(4)
C4 C5 1.434(3)
C4 C9 1.503(3)
C5 C10 1.502(3)
C13 C14 1.492(3)
C14 C15 1.264(3)
C15 C16 1.506(3)
C16 C19 1.538(4)
C16 C17 1.540(4)
C16 C18 1.542(4)

loop_
_geom_hbond_atom_site_label_D
_geom_hbond_atom_site_label_H
_geom_hbond_atom_site_label_A
_geom_hbond_distance_DH
_geom_hbond_distance_HA
_geom_hbond_distance_DA
_geom_hbond_angle_DHA
_geom_hbond_site_symmetry_A
O3 H3A Cl1 0.95 2.29 3.216(2) 164.6 2_575
O3 H3B Cl1 0.91 2.33 3.221(2) 167.4 .

loop_
_geom_torsion_atom_site_label_1
_geom_torsion_atom_site_label_2
_geom_torsion_atom_site_label_3
_geom_torsion_atom_site_label_4
_geom_torsion
C11 Re1 C1 C5 -70.50(16)
C12 Re1 C1 C5 -153.18(15)
C14 Re1 C1 C5 57.2(2)
C15 Re1 C1 C5 118.17(17)
C2 Re1 C1 C5 114.6(2)
C4 Re1 C1 C5 37.12(14)
C3 Re1 C1 C5 78.34(15)
C11 Re1 C1 C2 174.85(14)
C12 Re1 C1 C2 92.17(15)
C14 Re1 C1 C2 -57.4(2)
C15 Re1 C1 C2 3.5(2)
C5 Re1 C1 C2 -114.6(2)
C4 Re1 C1 C2 -77.53(15)
C3 Re1 C1 C2 -36.31(13)
C11 Re1 C1 C6 53.1(3)
C12 Re1 C1 C6 -29.6(2)
C14 Re1 C1 C6 -179.2(2)
C15 Re1 C1 C6 -118.3(2)
C5 Re1 C1 C6 123.5(3)
C2 Re1 C1 C6 -121.8(3)
C4 Re1 C1 C6 160.7(3)
C3 Re1 C1 C6 -158.1(3)
C5 C1 C2 C3 -0.7(3)
C6 C1 C2 C3 -173.9(2)
Re1 C1 C2 C3 64.69(17)
C5 C1 C2 C7 172.0(2)
C6 C1 C2 C7 -1.2(4)
Re1 C1 C2 C7 -122.6(2)
C5 C1 C2 Re1 -65.43(16)
C6 C1 C2 Re1 121.4(2)
C11 Re1 C2 C3 -125.03(17)
C12 Re1 C2 C3 151.92(15)
C14 Re1 C2 C3 31.93(17)
C15 Re1 C2 C3 65.40(16)
C1 Re1 C2 C3 -116.8(2)
C5 Re1 C2 C3 -78.10(15)
C4 Re1 C2 C3 -36.49(14)
C11 Re1 C2 C1 -8.3(2)
C12 Re1 C2 C1 -91.30(15)
C14 Re1 C2 C1 148.70(14)
C15 Re1 C2 C1 -177.82(14)
C5 Re1 C2 C1 38.67(14)
C4 Re1 C2 C1 80.28(15)
C3 Re1 C2 C1 116.8(2)
C11 Re1 C2 C7 110.4(3)
C12 Re1 C2 C7 27.4(3)
C14 Re1 C2 C7 -92.6(3)
C15 Re1 C2 C7 -59.1(3)
C1 Re1 C2 C7 118.7(3)
C5 Re1 C2 C7 157.4(3)
C4 Re1 C2 C7 -161.0(3)
C3 Re1 C2 C7 -124.5(3)
C1 C2 C3 C4 0.2(3)
C7 C2 C3 C4 -172.3(2)
Re1 C2 C3 C4 61.75(17)
C1 C2 C3 C8 177.5(2)
C7 C2 C3 C8 4.9(4)
Re1 C2 C3 C8 -121.0(3)
C1 C2 C3 Re1 -61.55(16)
C7 C2 C3 Re1 125.9(3)
C11 Re1 C3 C2 110.0(2)
C12 Re1 C3 C2 -35.14(18)
C14 Re1 C3 C2 -152.89(15)
C15 Re1 C3 C2 -119.59(15)
C1 Re1 C3 C2 38.14(14)
C5 Re1 C3 C2 80.94(16)
C4 Re1 C3 C2 118.3(2)
C11 Re1 C3 C4 -8.2(2)
C12 Re1 C3 C4 -153.41(14)
C14 Re1 C3 C4 88.84(14)
C15 Re1 C3 C4 122.14(14)
C1 Re1 C3 C4 -80.13(15)
C5 Re1 C3 C4 -37.33(13)
C2 Re1 C3 C4 -118.3(2)
C11 Re1 C3 C8 -128.4(2)
C12 Re1 C3 C8 86.4(2)
C14 Re1 C3 C8 -31.3(2)
C15 Re1 C3 C8 2.0(2)
C1 Re1 C3 C8 159.7(3)
C5 Re1 C3 C8 -157.5(3)
C2 Re1 C3 C8 121.5(3)
C4 Re1 C3 C8 -120.2(3)
C2 C3 C4 C5 0.4(3)
C8 C3 C4 C5 -176.9(2)
Re1 C3 C4 C5 61.71(16)
C2 C3 C4 C9 172.0(2)
C8 C3 C4 C9 -5.3(4)
Re1 C3 C4 C9 -126.7(2)
C2 C3 C4 Re1 -61.29(17)
C8 C3 C4 Re1 121.4(2)
C11 Re1 C4 C5 58.60(16)
C12 Re1 C4 C5 -61.7(3)
C14 Re1 C4 C5 152.46(15)
C15 Re1 C4 C5 179.99(14)
C1 Re1 C4 C5 -38.07(14)
C2 Re1 C4 C5 -80.80(15)
C3 Re1 C4 C5 -116.7(2)
C11 Re1 C4 C3 175.34(14)
C12 Re1 C4 C3 55.1(3)
C14 Re1 C4 C3 -90.80(14)
C15 Re1 C4 C3 -63.27(15)
C1 Re1 C4 C3 78.67(15)
C5 Re1 C4 C3 116.7(2)
C2 Re1 C4 C3 35.94(14)
C11 Re1 C4 C9 -62.3(3)
C12 Re1 C4 C9 177.4(2)
C14 Re1 C4 C9 31.5(2)
C15 Re1 C4 C9 59.1(2)
C1 Re1 C4 C9 -159.0(3)
C5 Re1 C4 C9 -120.9(3)
C2 Re1 C4 C9 158.3(3)
C3 Re1 C4 C9 122.3(3)
C3 C4 C5 C1 -0.9(3)
C9 C4 C5 C1 -172.4(2)
Re1 C4 C5 C1 62.81(16)
C3 C4 C5 C10 175.4(2)
C9 C4 C5 C10 4.0(4)
Re1 C4 C5 C10 -120.9(2)
C3 C4 C5 Re1 -63.69(17)
C9 C4 C5 Re1 124.8(2)
C2 C1 C5 C4 1.0(3)
C6 C1 C5 C4 174.0(2)
Re1 C1 C5 C4 -65.19(16)
C2 C1 C5 C10 -175.3(2)
C6 C1 C5 C10 -2.3(4)
Re1 C1 C5 C10 118.5(2)
C2 C1 C5 Re1 66.19(16)
C6 C1 C5 Re1 -120.8(3)
C11 Re1 C5 C4 -128.27(15)
C12 Re1 C5 C4 150.63(15)
C14 Re1 C5 C4 -32.44(17)
C15 Re1 C5 C4 0.0(2)
C1 Re1 C5 C4 116.4(2)
C2 Re1 C5 C4 77.66(15)
C3 Re1 C5 C4 37.03(14)
C11 Re1 C5 C1 115.38(15)
C12 Re1 C5 C1 34.27(19)
C14 Re1 C5 C1 -148.79(14)
C15 Re1 C5 C1 -116.37(18)
C2 Re1 C5 C1 -38.69(14)
C4 Re1 C5 C1 -116.4(2)
C3 Re1 C5 C1 -79.32(16)
C11 Re1 C5 C10 -5.7(2)
C12 Re1 C5 C10 -86.8(2)
C14 Re1 C5 C10 90.2(2)
C15 Re1 C5 C10 122.6(2)
C1 Re1 C5 C10 -121.0(3)
C2 Re1 C5 C10 -159.7(3)
C4 Re1 C5 C10 122.6(3)
C3 Re1 C5 C10 159.6(2)
C12 Re1 C11 O1 83(2)
C14 Re1 C11 O1 -165(2)
C15 Re1 C11 O1 165(2)
C1 Re1 C11 O1 -10(2)
C5 Re1 C11 O1 -44(2)
C2 Re1 C11 O1 -5(2)
C4 Re1 C11 O1 -74(2)
C3 Re1 C11 O1 -69(2)
C11 Re1 C12 O2 -83(4)
C14 Re1 C12 O2 -174(4)
C15 Re1 C12 O2 167(4)
C1 Re1 C12 O2 23(4)
C5 Re1 C12 O2 3(4)
C2 Re1 C12 O2 60(4)
C4 Re1 C12 O2 43(4)
C3 Re1 C12 O2 79(4)
C20 P1 C13 C14 -47.3(2)
C21 P1 C13 C14 -166.23(18)
C22 P1 C13 C14 75.6(2)
P1 C13 C14 C15 117.1(4)
P1 C13 C14 Re1 -62.8(3)
C11 Re1 C14 C15 -119.75(16)
C12 Re1 C14 C15 -37.29(18)
C1 Re1 C14 C15 109.7(2)
C5 Re1 C14 C15 145.36(15)
C2 Re1 C14 C15 73.83(17)
C4 Re1 C14 C15 127.05(16)
C3 Re1 C14 C15 91.50(16)
C11 Re1 C14 C13 60.2(3)
C12 Re1 C14 C13 142.7(3)
C15 Re1 C14 C13 180.0(4)
C1 Re1 C14 C13 -70.4(3)
C5 Re1 C14 C13 -34.7(3)
C2 Re1 C14 C13 -106.2(3)
C4 Re1 C14 C13 -53.0(3)
C3 Re1 C14 C13 -88.6(3)
C13 C14 C15 C16 -4.5(7)
Re1 C14 C15 C16 175.4(4)
C13 C14 C15 Re1 -180.0(4)
C11 Re1 C15 C14 66.51(17)
C12 Re1 C15 C14 145.80(17)
C1 Re1 C15 C14 -122.28(18)
C5 Re1 C15 C14 -57.3(2)
C2 Re1 C15 C14 -120.08(15)
C4 Re1 C15 C14 -57.33(17)
C3 Re1 C15 C14 -88.62(16)
C11 Re1 C15 C16 -109.7(3)
C12 Re1 C15 C16 -30.4(3)
C14 Re1 C15 C16 -176.2(4)
C1 Re1 C15 C16 61.5(3)
C5 Re1 C15 C16 126.4(3)
C2 Re1 C15 C16 63.7(3)
C4 Re1 C15 C16 126.4(3)
C3 Re1 C15 C16 95.1(3)
C14 C15 C16 C19 151.2(4)
Re1 C15 C16 C19 -35.5(4)
C14 C15 C16 C17 -87.9(5)
Re1 C15 C16 C17 85.3(3)
C14 C15 C16 C18 30.7(5)
Re1 C15 C16 C18 -156.0(2)
